data_4085818
loop_
_publ_author_name
'Wei, Yun'
'Wang, Shaowu'
'Zhou, Shuangliu'
'Feng, Zhijun'
'Guo, Liping'
'Zhu, Xiancui'
'Mu, Xiaolong'
'Yao, Fangshi'

_publ_section_title
;
 Aluminum Alkyl Complexes Supported by Bidentate N,N Ligands: Synthesis,
 Structure, and Catalytic Activity for Guanylation of Amines
;
_journal_issue 10
_journal_name_full Organometallics
_journal_page_first 1882
_journal_paper_doi 10.1021/acs.organomet.5b00101
_journal_volume 34
_journal_year 2015
_chemical_formula_sum 'C19 H21 Al N2'
_chemical_formula_weight 304.36
_chemical_name_systematic
; 
 ? 
;
_space_group_IT_number 19
_symmetry_cell_setting orthorhombic
_symmetry_space_group_name_Hall 'P 2ac 2ab'
_symmetry_space_group_name_H-M 'P 21 21 21'
_atom_sites_solution_hydrogens geom
_atom_sites_solution_primary direct
_atom_sites_solution_secondary difmap
_audit_creation_method SHELXL-97
_cell_angle_alpha 90.00
_cell_angle_beta 90.00
_cell_angle_gamma 90.00
_cell_formula_units_Z 4
_cell_length_a 9.5117(8)
_cell_length_b 12.1110(10)
_cell_length_c 15.6113(13)
_cell_measurement_reflns_used 7233
_cell_measurement_temperature 293(2)
_cell_measurement_theta_max 0.00
_cell_measurement_theta_min 0.00
_cell_volume 1798.4(3)
_computing_cell_refinement 'Bruker SMART'
_computing_data_collection 'Bruker SMART'
_computing_data_reduction 'Bruker SAINT'
_computing_molecular_graphics 'Bruker SHELXTL'
_computing_publication_material 'Bruker SHELXTL'
_computing_structure_refinement 'SHELXL-97 (Sheldrick, 1997)'
_computing_structure_solution 'SHELXS-97 (Sheldrick, 1990)'
_diffrn_ambient_temperature 293(2)
_diffrn_measured_fraction_theta_full 0.998
_diffrn_measured_fraction_theta_max 0.998
_diffrn_measurement_device_type 'CCD area detector'
_diffrn_measurement_method 'phi and omega scans'
_diffrn_radiation_monochromator graphite
_diffrn_radiation_source 'fine-focus sealed tube'
_diffrn_radiation_type MoK\a
_diffrn_radiation_wavelength 0.71073
_diffrn_reflns_av_R_equivalents 0.0313
_diffrn_reflns_av_sigmaI/netI 0.0252
_diffrn_reflns_limit_h_max 12
_diffrn_reflns_limit_h_min -12
_diffrn_reflns_limit_k_max 13
_diffrn_reflns_limit_k_min -15
_diffrn_reflns_limit_l_max 20
_diffrn_reflns_limit_l_min -19
_diffrn_reflns_number 15699
_diffrn_reflns_theta_full 27.69
_diffrn_reflns_theta_max 27.69
_diffrn_reflns_theta_min 2.13
_exptl_absorpt_coefficient_mu 0.111
_exptl_absorpt_correction_T_max 0.9868
_exptl_absorpt_correction_T_min 0.9846
_exptl_absorpt_correction_type multi-scan
_exptl_crystal_colour yellow
_exptl_crystal_density_diffrn 1.124
_exptl_crystal_density_method 'not measured'
_exptl_crystal_description block
_exptl_crystal_F_000 648
_exptl_crystal_size_max 0.14
_exptl_crystal_size_mid 0.13
_exptl_crystal_size_min 0.12
_refine_diff_density_max 0.144
_refine_diff_density_min -0.210
_refine_diff_density_rms 0.044
_refine_ls_abs_structure_details 'Flack H D (1983), Acta Cryst. A39, 876-881'
_refine_ls_abs_structure_Flack -0.12(18)
_refine_ls_extinction_method none
_refine_ls_goodness_of_fit_ref 1.009
_refine_ls_hydrogen_treatment mixed
_refine_ls_matrix_type full
_refine_ls_number_parameters 203
_refine_ls_number_reflns 4202
_refine_ls_number_restraints 0
_refine_ls_restrained_S_all 1.009
_refine_ls_R_factor_all 0.0565
_refine_ls_R_factor_gt 0.0431
_refine_ls_shift/su_max 0.001
_refine_ls_shift/su_mean 0.000
_refine_ls_structure_factor_coef Fsqd
_refine_ls_weighting_details 'calc w=1/[\s^2^(Fo^2^)+(0.0806P)^2^+0.0493P] where P=(Fo^2^+2Fc^2^)/3'
_refine_ls_weighting_scheme calc
_refine_ls_wR_factor_gt 0.1132
_refine_ls_wR_factor_ref 0.1245
_reflns_number_gt 3377
_reflns_number_total 4202
_reflns_threshold_expression >2sigma(I)
_cod_data_source_file om5b00101_si_002.cif
_cod_data_source_block 120630a_0m
_cod_depositor_comments
;
The following automatic conversions were performed:

'_symmetry_cell_setting' value 'Orthorhombic' changed to
'orthorhombic' according to
/usr/data/users/saulius/crontab/automatic-downloads/rss-feeds/ACS/lib/dictionaries/cif_core.dic
dictionary named 'cif_core.dic' version 2.4.2 from 2011-04-26.

Automatic conversion script
Id: cif_fix_values 3271 2015-04-21 07:52:19Z andrius 

 Adding full bibliography for 4085814--4085820.cif.
;
_cod_original_sg_symbol_H-M P2(1)2(1)2(1)
_cod_database_code 4085818

loop_
_symmetry_equiv_pos_as_xyz
'x, y, z'
'-x+1/2, -y, z+1/2'
'-x, y+1/2, -z+1/2'
'x+1/2, -y+1/2, -z'

loop_
_atom_site_label
_atom_site_type_symbol
_atom_site_fract_x
_atom_site_fract_y
_atom_site_fract_z
_atom_site_U_iso_or_equiv
_atom_site_adp_type
_atom_site_occupancy
_atom_site_symmetry_multiplicity
_atom_site_calc_flag
_atom_site_refinement_flags
Al1 Al 0.80321(5) 0.26365(5) 0.20651(3) 0.05972(16) Uani 1 1 d .
C1 C 0.8340(3) 0.4075(2) 0.15323(19) 0.0949(7) Uani 1 1 d .
H1A H 0.7452 0.4390 0.1373 0.142 Uiso 1 1 calc R
H1B H 0.8914 0.3986 0.1031 0.142 Uiso 1 1 calc R
H1C H 0.8806 0.4555 0.1931 0.142 Uiso 1 1 calc R
C2 C 0.9553(3) 0.1973(2) 0.27283(15) 0.0858(7) Uani 1 1 d .
H2A H 0.9794 0.2450 0.3197 0.129 Uiso 1 1 calc R
H2B H 1.0360 0.1872 0.2367 0.129 Uiso 1 1 calc R
H2C H 0.9253 0.1270 0.2947 0.129 Uiso 1 1 calc R
C3 C 0.59254(19) 0.13213(17) 0.14432(13) 0.0653(5) Uani 1 1 d .
H3 H 0.5391 0.0845 0.1109 0.078 Uiso 1 1 calc R
C4 C 0.5388(2) 0.17702(19) 0.22164(12) 0.0677(5) Uani 1 1 d .
C5 C 0.4144(2) 0.1622(2) 0.26544(14) 0.0836(7) Uani 1 1 d .
H5 H 0.3389 0.1182 0.2490 0.100 Uiso 1 1 calc R
C6 C 0.4247(2) 0.2268(2) 0.33981(14) 0.0818(7) Uani 1 1 d .
C7 C 0.3356(3) 0.2458(3) 0.41084(16) 0.1080(10) Uani 1 1 d .
H7 H 0.2473 0.2130 0.4135 0.130 Uiso 1 1 calc R
C8 C 0.3801(4) 0.3115(3) 0.47407(19) 0.1169(12) Uani 1 1 d .
H8 H 0.3224 0.3221 0.5214 0.140 Uiso 1 1 calc R
C9 C 0.5099(4) 0.3644(3) 0.47137(15) 0.1060(10) Uani 1 1 d .
H9 H 0.5362 0.4105 0.5163 0.127 Uiso 1 1 calc R
C10 C 0.6017(3) 0.3494(2) 0.40210(15) 0.0922(7) Uani 1 1 d .
H10 H 0.6888 0.3843 0.4000 0.111 Uiso 1 1 calc R
C11 C 0.5566(2) 0.27982(19) 0.33649(12) 0.0722(5) Uani 1 1 d .
C12 C 0.77275(17) 0.11954(14) 0.04156(11) 0.0587(4) Uani 1 1 d .
C13 C 0.7339(2) 0.17334(18) -0.03371(12) 0.0711(5) Uani 1 1 d .
C14 C 0.7878(3) 0.1325(2) -0.11015(15) 0.0956(8) Uani 1 1 d .
H14 H 0.7633 0.1664 -0.1615 0.115 Uiso 1 1 calc R
C15 C 0.8762(3) 0.0435(3) -0.1112(2) 0.1098(10) Uani 1 1 d .
H15 H 0.9096 0.0165 -0.1631 0.132 Uiso 1 1 calc R
C16 C 0.9151(3) -0.0052(2) -0.0374(2) 0.1061(9) Uani 1 1 d .
H16 H 0.9779 -0.0640 -0.0392 0.127 Uiso 1 1 calc R
C17 C 0.8636(2) 0.03004(18) 0.04165(16) 0.0773(5) Uani 1 1 d .
C18 C 0.6372(3) 0.2715(2) -0.03362(15) 0.1054(9) Uani 1 1 d .
H18A H 0.5463 0.2496 -0.0130 0.158 Uiso 1 1 calc R
H18B H 0.6285 0.2997 -0.0908 0.158 Uiso 1 1 calc R
H18C H 0.6750 0.3278 0.0030 0.158 Uiso 1 1 calc R
C19 C 0.9059(4) -0.0275(2) 0.1233(2) 0.1198(11) Uani 1 1 d .
H19A H 0.9527 -0.0955 0.1096 0.180 Uiso 1 1 calc R
H19B H 0.8237 -0.0429 0.1568 0.180 Uiso 1 1 calc R
H19C H 0.9683 0.0191 0.1553 0.180 Uiso 1 1 calc R
N1 N 0.62758(15) 0.24955(15) 0.26366(9) 0.0646(4) Uani 1 1 d .
N2 N 0.71883(15) 0.15998(12) 0.12209(9) 0.0574(3) Uani 1 1 d .

loop_
_atom_site_aniso_label
_atom_site_aniso_U_11
_atom_site_aniso_U_22
_atom_site_aniso_U_33
_atom_site_aniso_U_23
_atom_site_aniso_U_13
_atom_site_aniso_U_12
Al1 0.0613(3) 0.0608(3) 0.0572(3) -0.0052(2) -0.0018(2) -0.0061(2)
C1 0.1040(17) 0.0695(13) 0.1114(19) 0.0050(13) 0.0046(15) -0.0159(13)
C2 0.0816(13) 0.0953(17) 0.0804(15) -0.0104(12) -0.0208(11) 0.0033(12)
C3 0.0647(10) 0.0672(11) 0.0638(10) 0.0024(9) -0.0054(8) -0.0133(8)
C4 0.0641(9) 0.0774(12) 0.0616(11) 0.0122(9) -0.0005(8) -0.0047(9)
C5 0.0626(10) 0.1127(18) 0.0754(14) 0.0254(13) 0.0019(9) -0.0040(12)
C6 0.0704(11) 0.1081(17) 0.0669(12) 0.0333(12) 0.0100(8) 0.0231(12)
C7 0.0912(14) 0.156(3) 0.0773(15) 0.0414(19) 0.0211(12) 0.0441(19)
C8 0.118(2) 0.157(3) 0.0761(17) 0.0303(18) 0.0263(16) 0.067(2)
C9 0.145(3) 0.113(2) 0.0597(13) 0.0026(13) 0.0029(15) 0.059(2)
C10 0.1148(18) 0.0936(17) 0.0684(13) -0.0015(12) 0.0042(12) 0.0305(15)
C11 0.0828(12) 0.0804(13) 0.0536(10) 0.0110(9) -0.0004(8) 0.0249(11)
C12 0.0610(9) 0.0539(9) 0.0610(10) -0.0089(8) -0.0028(7) -0.0058(7)
C13 0.0799(11) 0.0763(12) 0.0569(10) -0.0080(9) -0.0014(9) -0.0018(10)
C14 0.1150(19) 0.1065(18) 0.0654(13) -0.0148(12) 0.0095(13) -0.0132(16)
C15 0.1081(19) 0.123(2) 0.0978(19) -0.0499(18) 0.0253(16) -0.0048(18)
C16 0.0944(16) 0.0864(18) 0.137(2) -0.0526(18) -0.0009(16) 0.0127(14)
C17 0.0805(12) 0.0567(10) 0.0946(14) -0.0170(11) -0.0125(11) -0.0002(9)
C18 0.136(2) 0.109(2) 0.0718(14) 0.0041(14) -0.0220(14) 0.0365(19)
C19 0.156(3) 0.0626(13) 0.141(2) -0.0097(16) -0.045(2) 0.0224(16)
N1 0.0678(8) 0.0718(9) 0.0542(7) 0.0002(8) 0.0054(6) 0.0028(8)
N2 0.0625(8) 0.0544(7) 0.0552(7) -0.0012(6) -0.0050(6) -0.0037(6)

loop_
_atom_type_symbol
_atom_type_description
_atom_type_scat_dispersion_real
_atom_type_scat_dispersion_imag
_atom_type_scat_source
C C 0.0033 0.0016 'International Tables Vol C Tables 4.2.6.8 and 6.1.1.4'
H H 0.0000 0.0000 'International Tables Vol C Tables 4.2.6.8 and 6.1.1.4'
N N 0.0061 0.0033 'International Tables Vol C Tables 4.2.6.8 and 6.1.1.4'
Al Al 0.0645 0.0514 'International Tables Vol C Tables 4.2.6.8 and 6.1.1.4'

loop_
_geom_angle_atom_site_label_1
_geom_angle_atom_site_label_2
_geom_angle_atom_site_label_3
_geom_angle
N1 Al1 C1 114.32(11)
N1 Al1 C2 111.42(10)
C1 Al1 C2 118.83(13)
N1 Al1 N2 84.25(7)
C1 Al1 N2 109.96(10)
C2 Al1 N2 112.98(9)
Al1 C1 H1A 109.5
Al1 C1 H1B 109.5
H1A C1 H1B 109.5
Al1 C1 H1C 109.5
H1A C1 H1C 109.5
H1B C1 H1C 109.5
Al1 C2 H2A 109.5
Al1 C2 H2B 109.5
H2A C2 H2B 109.5
Al1 C2 H2C 109.5
H2A C2 H2C 109.5
H2B C2 H2C 109.5
N2 C3 C4 117.53(17)
N2 C3 H3 121.2
C4 C3 H3 121.2
C5 C4 N1 111.8(2)
C5 C4 C3 132.9(2)
N1 C4 C3 115.25(16)
C4 C5 C6 106.1(2)
C4 C5 H5 126.9
C6 C5 H5 126.9
C5 C6 C11 106.57(18)
C5 C6 C7 134.3(3)
C11 C6 C7 119.2(3)
C8 C7 C6 119.1(3)
C8 C7 H7 120.4
C6 C7 H7 120.4
C7 C8 C9 122.2(3)
C7 C8 H8 118.9
C9 C8 H8 118.9
C8 C9 C10 121.1(3)
C8 C9 H9 119.5
C10 C9 H9 119.5
C11 C10 C9 117.0(3)
C11 C10 H10 121.5
C9 C10 H10 121.5
N1 C11 C10 128.2(2)
N1 C11 C6 110.3(2)
C10 C11 C6 121.5(2)
C17 C12 C13 122.12(18)
C17 C12 N2 119.07(17)
C13 C12 N2 118.80(16)
C14 C13 C12 117.4(2)
C14 C13 C18 120.5(2)
C12 C13 C18 122.08(18)
C15 C14 C13 121.1(3)
C15 C14 H14 119.4
C13 C14 H14 119.4
C16 C15 C14 120.3(2)
C16 C15 H15 119.8
C14 C15 H15 119.8
C15 C16 C17 121.8(2)
C15 C16 H16 119.1
C17 C16 H16 119.1
C12 C17 C16 117.2(2)
C12 C17 C19 122.0(2)
C16 C17 C19 120.8(2)
C13 C18 H18A 109.5
C13 C18 H18B 109.5
H18A C18 H18B 109.5
C13 C18 H18C 109.5
H18A C18 H18C 109.5
H18B C18 H18C 109.5
C17 C19 H19A 109.5
C17 C19 H19B 109.5
H19A C19 H19B 109.5
C17 C19 H19C 109.5
H19A C19 H19C 109.5
H19B C19 H19C 109.5
C11 N1 C4 105.20(17)
C11 N1 Al1 142.84(15)
C4 N1 Al1 111.76(12)
C3 N2 C12 118.33(15)
C3 N2 Al1 111.17(13)
C12 N2 Al1 130.38(11)

loop_
_geom_bond_atom_site_label_1
_geom_bond_atom_site_label_2
_geom_bond_distance
Al1 N1 1.9015(15)
Al1 C1 1.952(2)
Al1 C2 1.952(2)
Al1 N2 1.9893(15)
C1 H1A 0.9600
C1 H1B 0.9600
C1 H1C 0.9600
C2 H2A 0.9600
C2 H2B 0.9600
C2 H2C 0.9600
C3 N2 1.295(2)
C3 C4 1.419(3)
C3 H3 0.9300
C4 C5 1.378(3)
C4 N1 1.384(3)
C5 C6 1.404(4)
C5 H5 0.9300
C6 C11 1.411(3)
C6 C7 1.414(3)
C7 C8 1.336(5)
C7 H7 0.9300
C8 C9 1.392(5)
C8 H8 0.9300
C9 C10 1.402(3)
C9 H9 0.9300
C10 C11 1.394(3)
C10 H10 0.9300
C11 N1 1.372(2)
C12 C17 1.386(3)
C12 C13 1.393(3)
C12 N2 1.443(2)
C13 C14 1.390(3)
C13 C18 1.503(3)
C14 C15 1.367(4)
C14 H14 0.9300
C15 C16 1.345(4)
C15 H15 0.9300
C16 C17 1.395(4)
C16 H16 0.9300
C17 C19 1.507(4)
C18 H18A 0.9600
C18 H18B 0.9600
C18 H18C 0.9600
C19 H19A 0.9600
C19 H19B 0.9600
C19 H19C 0.9600
